data_7208956
loop_
_publ_author_name
'Saines, Paul J.'
'Steinmann, Mark'
'Tan, Jin-Chong'
'Yeung, Hamish H.-M.'
'Cheetham, Anthony K.'

_publ_section_title
;
 Structural diversity and luminescent properties of lanthanide 2,2- and
 2,3-dimethylsuccinate frameworks
;
_journal_issue 1
_journal_name_full CrystEngComm
_journal_page_first 100
_journal_paper_doi 10.1039/c2ce26279g
_journal_volume 15
_journal_year 2013
_chemical_compound_source 'synthesis as described'
_chemical_formula_moiety 'C36 H50 O25 Y4'
_chemical_formula_sum 'C36 H50 O25 Y4'
_chemical_formula_weight 1238.40
_chemical_name_systematic
;
?
;
_space_group_IT_number 2
_symmetry_cell_setting triclinic
_symmetry_Int_Tables_number 2
_symmetry_space_group_name_Hall '-P 1'
_symmetry_space_group_name_H-M 'P -1'
_atom_sites_solution_hydrogens geom
_atom_sites_solution_primary direct
_atom_sites_solution_secondary difmap
_audit_creation_date 2012-05-16T14:58:23-00:00
_audit_creation_method 'WinGX routine CIF_UPDATE'
_cell_angle_alpha 89.219(6)
_cell_angle_beta 87.563(5)
_cell_angle_gamma 72.844(6)
_cell_formula_units_Z 2
_cell_length_a 11.1645(5)
_cell_length_b 11.7892(10)
_cell_length_c 18.3088(14)
_cell_measurement_reflns_used 5493
_cell_measurement_temperature 293(2)
_cell_measurement_theta_max 29.1153
_cell_measurement_theta_min 3.075
_cell_measurement_wavelength 0.71073
_cell_volume 2300.5(3)
_computing_cell_refinement 'CrysAlisPro V1.171.35.11 (Agilent Technologies)'
_computing_data_collection 'CrysAlisPro V1.171.35.11 (Agilent Technologies)'
_computing_data_reduction 'CrysAlisPro V1.171.35.11 (Agilent Technologies)'
_computing_molecular_graphics 'Diamond (Brandenburg 1997)'
_computing_publication_material 'WinGX publication routines (Farrugia, 1999)'
_computing_structure_refinement 'SHELXL-97 (Sheldrick, 2008)'
_computing_structure_solution 'SHELXS-97 (Sheldrick, 2008)'
_diffrn_ambient_temperature 293(2)
_diffrn_detector_area_resol_mean 16.1183
_diffrn_measured_fraction_theta_full 0.984
_diffrn_measured_fraction_theta_max 0.826
_diffrn_measurement_device_type 'Xcalibur, Eos, Gemini ultra'
_diffrn_radiation_monochromator graphite
_diffrn_radiation_probe x-ray
_diffrn_radiation_source 'Enhance (Mo) X-ray Source'
_diffrn_radiation_type MoK\a
_diffrn_radiation_wavelength 0.71073
_diffrn_reflns_av_R_equivalents 0.0343
_diffrn_reflns_av_unetI/netI 0.0718
_diffrn_reflns_limit_h_max 14
_diffrn_reflns_limit_h_min -15
_diffrn_reflns_limit_k_max 15
_diffrn_reflns_limit_k_min -15
_diffrn_reflns_limit_l_max 23
_diffrn_reflns_limit_l_min -20
_diffrn_reflns_number 16545
_diffrn_reflns_theta_full 25
_diffrn_reflns_theta_max 29.18
_diffrn_reflns_theta_min 3.08
_exptl_absorpt_coefficient_mu 5.082
_exptl_absorpt_correction_T_max 0.622
_exptl_absorpt_correction_T_min 0.471
_exptl_absorpt_correction_type analytical
_exptl_absorpt_process_details
;
CrysAlisPro, Agilent Technologies,
Version 1.171.35.21 (release 20-01-2012 CrysAlis171 .NET)
(compiled Jan 23 2012,18:06:46)
Analytical numeric absorption correction using a multifaceted crystal
model based on expressions derived by R.C. Clark & J.S. Reid.
(Clark, R. C. & Reid, J. S. (1995). Acta Cryst. A51, 887-897)
;
_exptl_crystal_colour colourless
_exptl_crystal_density_diffrn 1.788
_exptl_crystal_density_method 'not measured'
_exptl_crystal_description 'irregular block'
_exptl_crystal_F_000 1244
_exptl_crystal_size_max 0.2111
_exptl_crystal_size_mid 0.1337
_exptl_crystal_size_min 0.1241
_refine_diff_density_max 0.580
_refine_diff_density_min -0.488
_refine_diff_density_rms 0.125
_refine_ls_extinction_method none
_refine_ls_goodness_of_fit_ref 0.967
_refine_ls_hydrogen_treatment mixed
_refine_ls_matrix_type full
_refine_ls_number_parameters 604
_refine_ls_number_reflns 10285
_refine_ls_number_restraints 3
_refine_ls_restrained_S_all 0.966
_refine_ls_R_factor_all 0.0633
_refine_ls_R_factor_gt 0.0321
_refine_ls_shift/su_max 0.001
_refine_ls_shift/su_mean 0.000
_refine_ls_structure_factor_coef Fsqd
_refine_ls_weighting_details 'calc w=1/[\s^2^(Fo^2^)+(0.0361P)^2^+0.0000P] where P=(Fo^2^+2Fc^2^)/3'
_refine_ls_weighting_scheme calc
_refine_ls_wR_factor_gt 0.0627
_refine_ls_wR_factor_ref 0.0814
_reflns_number_gt 7281
_reflns_number_total 10285
_reflns_threshold_expression >2sigma(I)
_cod_data_source_file c2ce26279g.txt
_cod_data_source_block Compound8
_cod_database_code 7208956

loop_
_symmetry_equiv_pos_as_xyz
'x, y, z'
'-x, -y, -z'

loop_
_atom_site_label
_atom_site_type_symbol
_atom_site_fract_x
_atom_site_fract_y
_atom_site_fract_z
_atom_site_U_iso_or_equiv
_atom_site_adp_type
_atom_site_occupancy
_atom_site_symmetry_multiplicity
_atom_site_calc_flag
_atom_site_refinement_flags
Y4 Y 0.14639(3) 0.45296(3) 0.660745(18) 0.01937(8) Uani 1 1 d .
Y2 Y 0.56856(3) 0.55373(3) 0.172745(18) 0.01993(8) Uani 1 1 d .
Y1 Y 0.83080(3) 0.48638(3) 0.015152(17) 0.01930(8) Uani 1 1 d .
Y3 Y 0.24942(3) 0.57495(3) 0.372162(18) 0.02150(9) Uani 1 1 d .
O33 O 0.4285(2) 0.6783(2) 0.25558(14) 0.0290(6) Uani 1 1 d .
O24 O 0.7299(2) 0.3423(2) 0.01674(13) 0.0283(6) Uani 1 1 d .
O1 O 0.9460(2) 0.3554(2) -0.07207(13) 0.0304(6) Uani 1 1 d .
O21 O 0.3732(2) 0.4017(2) -0.04458(13) 0.0269(6) Uani 1 1 d .
O13 O 1.0249(2) 0.4194(2) 0.06049(12) 0.0248(6) Uani 1 1 d .
O34 O 0.3241(2) 0.7329(2) 0.36066(14) 0.0370(7) Uani 1 1 d .
O31 O 0.6854(2) 0.6389(2) 0.24836(13) 0.0252(6) Uani 1 1 d .
O51 O 0.1676(3) 0.4259(2) 0.37800(14) 0.0393(7) Uani 1 1 d .
C22 C 0.4804(3) 0.2242(3) 0.02089(18) 0.0225(8) Uani 1 1 d .
H22A H 0.4665 0.1483 0.0121 0.027 Uiso 1 1 calc R
H22B H 0.4214 0.2635 0.0596 0.027 Uiso 1 1 calc R
O23 O 0.5728(2) 0.3923(2) 0.10082(13) 0.0291(6) Uani 1 1 d .
C23 C 0.6156(3) 0.2016(3) 0.04765(18) 0.0217(8) Uani 1 1 d .
O32 O 0.7171(2) 0.7393(2) 0.34036(15) 0.0411(7) Uani 1 1 d .
O53 O 0.0831(2) 0.3630(2) 0.56969(14) 0.0354(7) Uani 1 1 d .
O52 O -0.0131(2) 0.3887(2) 0.39682(14) 0.0326(6) Uani 1 1 d .
C21 C 0.4527(3) 0.2982(3) -0.04751(19) 0.0223(8) Uani 1 1 d .
O2 O 1.1496(2) 0.3467(2) -0.07235(13) 0.0283(6) Uani 1 1 d .
O3 O 1.0273(2) 0.3802(2) -0.26076(14) 0.0329(6) Uani 1 1 d .
C31 C 0.6587(3) 0.7350(3) 0.28433(19) 0.0235(8) Uani 1 1 d .
C3 C 0.9915(3) 0.2099(3) -0.20240(19) 0.0243(8) Uani 1 1 d .
O1W O 0.3645(2) 0.5438(3) 0.15453(16) 0.0392(7) Uani 1 1 d D
H1WA H 0.349(4) 0.482(2) 0.140(2) 0.059 Uiso 1 1 d D
H1WB H 0.305(3) 0.583(3) 0.182(2) 0.059 Uiso 1 1 d D
C53 C 0.0919(3) 0.1971(3) 0.49524(18) 0.0211(8) Uani 1 1 d .
O44 O 0.5910(2) 0.4104(2) 0.25794(13) 0.0282(6) Uani 1 1 d .
C2 C 1.0926(3) 0.2132(3) -0.14876(19) 0.0271(8) Uani 1 1 d .
H2A H 1.1150 0.1386 -0.1221 0.033 Uiso 1 1 calc R
H2B H 1.1667 0.2171 -0.1771 0.033 Uiso 1 1 calc R
C33 C 0.4366(3) 0.8605(3) 0.3102(2) 0.0248(8) Uani 1 1 d .
C13 C 1.1025(3) 0.2668(3) 0.14918(18) 0.0227(8) Uani 1 1 d .
O54 O -0.0779(2) 0.2913(2) 0.57923(16) 0.0435(7) Uani 1 1 d .
O43 O 0.4313(2) 0.4508(2) 0.33798(14) 0.0376(7) Uani 1 1 d .
C56 C 0.0267(3) 0.2909(3) 0.55135(19) 0.0241(8) Uani 1 1 d .
C26 C 0.6419(3) 0.3217(3) 0.05507(18) 0.0229(8) Uani 1 1 d .
C32 C 0.5575(3) 0.8442(3) 0.2621(2) 0.0258(8) Uani 1 1 d .
H32A H 0.5394 0.8374 0.2113 0.031 Uiso 1 1 calc R
H32B H 0.5868 0.9134 0.2668 0.031 Uiso 1 1 calc R
C43 C 0.6054(3) 0.2855(3) 0.36424(19) 0.0255(8) Uani 1 1 d .
C45 C 0.7349(3) 0.2169(3) 0.3310(2) 0.0352(10) Uani 1 1 d .
H45A H 0.7263 0.1946 0.2817 0.053 Uiso 1 1 calc R
H45B H 0.7699 0.1468 0.3595 0.053 Uiso 1 1 calc R
H45C H 0.7895 0.2664 0.3310 0.053 Uiso 1 1 calc R
C12 C 0.9630(3) 0.2694(3) 0.15683(19) 0.0242(8) Uani 1 1 d .
H12A H 0.9362 0.2539 0.1092 0.029 Uiso 1 1 calc R
H12B H 0.9568 0.2051 0.1890 0.029 Uiso 1 1 calc R
C14 C 1.1749(4) 0.1502(3) 0.1108(2) 0.0420(11) Uani 1 1 d .
H14A H 1.1670 0.0842 0.1399 0.063 Uiso 1 1 calc R
H14B H 1.2618 0.1463 0.1046 0.063 Uiso 1 1 calc R
H14C H 1.1410 0.1472 0.0638 0.063 Uiso 1 1 calc R
O22 O 0.5064(3) 0.2627(2) -0.10701(14) 0.0469(8) Uani 1 1 d .
C36 C 0.3944(3) 0.7490(3) 0.3082(2) 0.0232(8) Uani 1 1 d .
C51 C 0.1025(3) 0.3632(3) 0.40387(18) 0.0252(8) Uani 1 1 d .
C52 C 0.1707(3) 0.2486(3) 0.44185(19) 0.0273(8) Uani 1 1 d .
H52A H 0.2387 0.2623 0.4682 0.033 Uiso 1 1 calc R
H52B H 0.2079 0.1894 0.4047 0.033 Uiso 1 1 calc R
C46 C 0.5392(3) 0.3901(3) 0.31648(19) 0.0232(8) Uani 1 1 d .
C1 C 1.0595(3) 0.3134(3) -0.09347(18) 0.0219(8) Uani 1 1 d .
C5 C 1.0527(4) 0.1163(4) -0.2617(2) 0.0430(11) Uani 1 1 d .
H5A H 1.1199 0.1379 -0.2869 0.064 Uiso 1 1 calc R
H5B H 0.9910 0.1128 -0.2958 0.064 Uiso 1 1 calc R
H5C H 1.0851 0.0400 -0.2391 0.064 Uiso 1 1 calc R
C24 C 0.7119(3) 0.1170(3) -0.0039(2) 0.0378(10) Uani 1 1 d .
H24A H 0.6948 0.0419 -0.0051 0.057 Uiso 1 1 calc R
H24B H 0.7947 0.1057 0.0133 0.057 Uiso 1 1 calc R
H24C H 0.7067 0.1503 -0.0522 0.057 Uiso 1 1 calc R
C4 C 0.8833(4) 0.1752(4) -0.1643(2) 0.0386(10) Uani 1 1 d .
H4A H 0.9151 0.0994 -0.1410 0.058 Uiso 1 1 calc R
H4B H 0.8239 0.1705 -0.1997 0.058 Uiso 1 1 calc R
H4C H 0.8428 0.2339 -0.1282 0.058 Uiso 1 1 calc R
C55 C 0.1816(4) 0.0943(3) 0.5379(2) 0.0361(10) Uani 1 1 d .
H55A H 0.2377 0.1245 0.5646 0.054 Uiso 1 1 calc R
H55B H 0.2292 0.0347 0.5041 0.054 Uiso 1 1 calc R
H55C H 0.1335 0.0599 0.5713 0.054 Uiso 1 1 calc R
C15 C 1.1595(3) 0.2765(4) 0.2225(2) 0.0398(11) Uani 1 1 d .
H15A H 1.1212 0.3541 0.2428 0.060 Uiso 1 1 calc R
H15B H 1.2482 0.2640 0.2153 0.060 Uiso 1 1 calc R
H15C H 1.1450 0.2176 0.2556 0.060 Uiso 1 1 calc R
C42 C 0.6144(4) 0.3306(4) 0.44196(19) 0.0325(9) Uani 1 1 d .
H42A H 0.5300 0.3592 0.4634 0.039 Uiso 1 1 calc R
H42B H 0.6596 0.2633 0.4709 0.039 Uiso 1 1 calc R
O4 O 0.8343(2) 0.3682(2) -0.26038(13) 0.0303(6) Uani 1 1 d .
O14 O 1.2182(2) 0.3917(2) 0.09241(13) 0.0269(6) Uani 1 1 d .
C11 C 0.8732(3) 0.3834(3) 0.18593(18) 0.0195(7) Uani 1 1 d .
C6 C 0.9474(3) 0.3287(3) -0.24327(18) 0.0220(8) Uani 1 1 d .
C16 C 1.1166(3) 0.3663(3) 0.09930(18) 0.0224(8) Uani 1 1 d .
C25 C 0.6199(4) 0.1451(4) 0.1238(2) 0.0414(10) Uani 1 1 d .
H25A H 0.5629 0.1996 0.1569 0.062 Uiso 1 1 calc R
H25B H 0.7035 0.1269 0.1411 0.062 Uiso 1 1 calc R
H25C H 0.5961 0.0734 0.1212 0.062 Uiso 1 1 calc R
C54 C -0.0004(4) 0.1475(4) 0.4558(2) 0.0404(10) Uani 1 1 d .
H54A H -0.0478 0.1155 0.4911 0.061 Uiso 1 1 calc R
H54B H 0.0453 0.0860 0.4227 0.061 Uiso 1 1 calc R
H54C H -0.0566 0.2101 0.4290 0.061 Uiso 1 1 calc R
C44 C 0.5229(4) 0.2018(4) 0.3692(2) 0.0459(11) Uani 1 1 d .
H44A H 0.5185 0.1703 0.3216 0.069 Uiso 1 1 calc R
H44B H 0.4400 0.2449 0.3870 0.069 Uiso 1 1 calc R
H44C H 0.5585 0.1378 0.4021 0.069 Uiso 1 1 calc R
C35 C 0.4530(4) 0.8920(4) 0.3894(2) 0.0481(12) Uani 1 1 d .
H35A H 0.5131 0.8264 0.4116 0.072 Uiso 1 1 calc R
H35B H 0.3740 0.9083 0.4162 0.072 Uiso 1 1 calc R
H35C H 0.4823 0.9608 0.3899 0.072 Uiso 1 1 calc R
C34 C 0.3333(4) 0.9607(4) 0.2760(3) 0.0569(14) Uani 1 1 d .
H34A H 0.3545 1.0337 0.2783 0.085 Uiso 1 1 calc R
H34B H 0.2550 0.9691 0.3024 0.085 Uiso 1 1 calc R
H34C H 0.3256 0.9419 0.2259 0.085 Uiso 1 1 calc R
O11 O 0.7907(2) 0.4479(2) 0.14415(12) 0.0223(5) Uani 1 1 d .
O41 O 0.6935(3) 0.4545(3) 0.51309(14) 0.0426(7) Uani 1 1 d .
C41 C 0.6765(3) 0.4273(3) 0.4496(2) 0.0256(8) Uani 1 1 d .
O42 O 0.7049(2) 0.4781(2) 0.39382(13) 0.0307(6) Uani 1 1 d .
O12 O 0.8826(2) 0.4091(2) 0.25095(13) 0.0260(6) Uani 1 1 d .

loop_
_atom_site_aniso_label
_atom_site_aniso_U_11
_atom_site_aniso_U_22
_atom_site_aniso_U_33
_atom_site_aniso_U_23
_atom_site_aniso_U_13
_atom_site_aniso_U_12
Y4 0.01748(16) 0.02294(19) 0.01787(18) -0.00071(13) -0.00090(13) -0.00617(14)
Y2 0.01829(16) 0.02339(19) 0.01684(18) -0.00221(13) -0.00033(13) -0.00413(14)
Y1 0.01660(16) 0.02357(19) 0.01740(18) -0.00046(13) 0.00007(12) -0.00552(14)
Y3 0.02042(17) 0.0260(2) 0.01901(19) -0.00088(14) 0.00040(13) -0.00839(15)
O33 0.0220(13) 0.0304(15) 0.0343(16) -0.0124(12) 0.0031(11) -0.0071(11)
O24 0.0303(14) 0.0333(15) 0.0259(14) -0.0083(11) 0.0077(11) -0.0173(12)
O1 0.0242(14) 0.0375(16) 0.0305(15) -0.0130(12) 0.0035(11) -0.0107(12)
O21 0.0190(12) 0.0278(15) 0.0309(15) 0.0067(11) -0.0030(10) -0.0023(11)
O13 0.0203(12) 0.0328(15) 0.0193(13) 0.0066(11) -0.0041(10) -0.0047(11)
O34 0.0439(16) 0.0378(17) 0.0363(17) -0.0113(13) 0.0163(13) -0.0248(14)
O31 0.0195(12) 0.0255(14) 0.0301(15) -0.0049(11) -0.0029(10) -0.0053(11)
O51 0.0548(18) 0.0364(17) 0.0348(17) -0.0026(13) 0.0066(13) -0.0269(14)
C22 0.0215(18) 0.021(2) 0.025(2) 0.0011(15) 0.0021(14) -0.0063(15)
O23 0.0279(14) 0.0299(15) 0.0299(15) -0.0136(12) 0.0060(11) -0.0096(12)
C23 0.0237(18) 0.0195(19) 0.0206(19) -0.0006(14) 0.0004(14) -0.0047(15)
O32 0.0345(15) 0.0363(17) 0.0462(18) -0.0119(14) -0.0183(13) 0.0022(13)
O53 0.0430(16) 0.0301(16) 0.0333(16) -0.0085(12) -0.0114(12) -0.0092(13)
O52 0.0349(15) 0.0270(15) 0.0363(16) 0.0059(12) -0.0132(12) -0.0085(12)
C21 0.0198(17) 0.022(2) 0.026(2) -0.0023(15) -0.0035(15) -0.0081(15)
O2 0.0244(13) 0.0308(15) 0.0313(15) -0.0067(11) -0.0006(11) -0.0103(12)
O3 0.0272(14) 0.0406(17) 0.0350(16) 0.0110(12) -0.0026(11) -0.0169(13)
C31 0.0155(17) 0.028(2) 0.027(2) -0.0015(16) 0.0027(15) -0.0081(15)
C3 0.0276(19) 0.027(2) 0.022(2) -0.0004(15) 0.0005(15) -0.0125(16)
O1W 0.0231(14) 0.051(2) 0.0418(18) -0.0255(14) -0.0006(12) -0.0066(13)
C53 0.0216(18) 0.0189(19) 0.0214(19) 0.0011(14) -0.0016(14) -0.0040(15)
O44 0.0283(13) 0.0328(15) 0.0213(14) 0.0023(11) 0.0004(11) -0.0059(12)
C2 0.0277(19) 0.028(2) 0.023(2) 0.0009(16) -0.0044(15) -0.0030(16)
C33 0.0208(18) 0.020(2) 0.033(2) -0.0060(16) 0.0038(15) -0.0058(15)
C13 0.0213(18) 0.023(2) 0.0194(19) -0.0012(15) 0.0031(14) -0.0004(15)
O54 0.0325(16) 0.0433(18) 0.0491(19) -0.0011(14) 0.0175(14) -0.0052(14)
O43 0.0274(15) 0.0408(17) 0.0381(17) 0.0067(13) 0.0078(12) -0.0017(13)
C56 0.0245(19) 0.022(2) 0.020(2) 0.0048(15) -0.0029(15) 0.0013(16)
C26 0.0224(18) 0.028(2) 0.0188(19) 0.0000(15) -0.0072(15) -0.0073(16)
C32 0.0230(18) 0.023(2) 0.032(2) 0.0066(16) -0.0034(15) -0.0083(16)
C43 0.0269(19) 0.027(2) 0.024(2) 0.0003(16) -0.0011(15) -0.0098(16)
C45 0.033(2) 0.027(2) 0.042(3) 0.0034(18) -0.0065(18) -0.0024(18)
C12 0.0293(19) 0.022(2) 0.0212(19) 0.0036(15) 0.0007(15) -0.0080(16)
C14 0.038(2) 0.029(2) 0.054(3) 0.001(2) 0.012(2) -0.0027(19)
O22 0.066(2) 0.0383(18) 0.0220(16) 0.0024(13) 0.0028(14) 0.0066(15)
C36 0.0151(17) 0.024(2) 0.029(2) -0.0040(16) -0.0011(15) -0.0036(15)
C51 0.035(2) 0.028(2) 0.0155(19) -0.0054(15) 0.0006(15) -0.0152(18)
C52 0.0195(18) 0.033(2) 0.026(2) 0.0035(16) 0.0009(15) -0.0029(16)
C46 0.0235(19) 0.023(2) 0.026(2) -0.0060(15) -0.0008(15) -0.0100(16)
C1 0.0280(19) 0.021(2) 0.0160(18) 0.0005(14) -0.0019(14) -0.0067(16)
C5 0.051(3) 0.040(3) 0.039(3) -0.011(2) -0.002(2) -0.014(2)
C24 0.031(2) 0.031(2) 0.049(3) -0.0079(19) 0.0060(19) -0.0053(18)
C4 0.043(2) 0.044(3) 0.037(2) 0.0061(19) -0.0032(19) -0.024(2)
C55 0.044(2) 0.023(2) 0.033(2) 0.0052(17) -0.0074(18) 0.0027(18)
C15 0.030(2) 0.058(3) 0.028(2) 0.013(2) -0.0032(17) -0.009(2)
C42 0.032(2) 0.043(3) 0.023(2) 0.0106(17) -0.0008(16) -0.0122(19)
O4 0.0187(13) 0.0451(17) 0.0259(15) 0.0036(12) -0.0037(10) -0.0075(12)
O14 0.0192(12) 0.0361(16) 0.0245(14) 0.0039(11) -0.0010(10) -0.0069(11)
C11 0.0183(17) 0.023(2) 0.0197(19) -0.0014(15) 0.0027(14) -0.0106(15)
C6 0.0262(19) 0.028(2) 0.0148(18) -0.0046(14) 0.0042(14) -0.0126(16)
C16 0.0228(18) 0.025(2) 0.0165(19) -0.0029(14) 0.0020(14) -0.0027(15)
C25 0.048(3) 0.040(3) 0.035(3) 0.0124(19) -0.0091(19) -0.010(2)
C54 0.054(3) 0.037(3) 0.039(3) 0.0008(19) -0.011(2) -0.026(2)
C44 0.053(3) 0.038(3) 0.055(3) 0.009(2) -0.008(2) -0.026(2)
C35 0.054(3) 0.051(3) 0.050(3) -0.024(2) 0.013(2) -0.033(2)
C34 0.030(2) 0.027(3) 0.109(4) 0.010(3) -0.006(2) -0.0014(19)
O11 0.0189(12) 0.0294(14) 0.0177(13) -0.0006(10) 0.0000(10) -0.0056(11)
O41 0.0544(19) 0.055(2) 0.0192(15) -0.0033(13) -0.0074(13) -0.0164(15)
C41 0.0172(17) 0.033(2) 0.022(2) 0.0010(16) -0.0002(14) -0.0014(16)
O42 0.0295(14) 0.0469(17) 0.0209(14) 0.0010(12) 0.0012(11) -0.0198(13)
O12 0.0279(13) 0.0275(14) 0.0199(14) -0.0024(11) -0.0044(10) -0.0033(11)

loop_
_atom_type_symbol
_atom_type_description
_atom_type_scat_dispersion_real
_atom_type_scat_dispersion_imag
_atom_type_scat_source
C C 0.0033 0.0016 'International Tables Vol C Tables 4.2.6.8 and 6.1.1.4'
H H 0 0 'International Tables Vol C Tables 4.2.6.8 and 6.1.1.4'
O O 0.0106 0.006 'International Tables Vol C Tables 4.2.6.8 and 6.1.1.4'
Y Y -2.7962 3.5667 'International Tables Vol C Tables 4.2.6.8 and 6.1.1.4'

loop_
_geom_angle_atom_site_label_1
_geom_angle_atom_site_label_2
_geom_angle_atom_site_label_3
_geom_angle
_geom_angle_site_symmetry_1
_geom_angle_site_symmetry_3
O53 Y4 O3 88.89(10) . 1_456
O53 Y4 O42 103.25(9) . 2_666
O3 Y4 O42 165.85(9) 1_456 2_666
O53 Y4 O12 153.68(9) . 2_666
O3 Y4 O12 81.99(9) 1_456 2_666
O42 Y4 O12 89.87(9) 2_666 2_666
O53 Y4 O52 78.55(9) . 2_566
O3 Y4 O52 106.66(9) 1_456 2_566
O42 Y4 O52 83.20(9) 2_666 2_566
O12 Y4 O52 80.51(9) 2_666 2_566
O53 Y4 O32 75.54(9) . 2_666
O3 Y4 O32 85.16(10) 1_456 2_666
O42 Y4 O32 90.79(10) 2_666 2_666
O12 Y4 O32 127.71(9) 2_666 2_666
O52 Y4 O32 151.27(9) 2_566 2_666
O53 Y4 O31 127.93(9) . 2_666
O3 Y4 O31 82.44(8) 1_456 2_666
O42 Y4 O31 84.32(8) 2_666 2_666
O12 Y4 O31 75.42(8) 2_666 2_666
O52 Y4 O31 152.84(8) 2_566 2_666
O32 Y4 O31 52.67(8) 2_666 2_666
O53 Y4 C31 101.29(10) . 2_666
O3 Y4 C31 82.81(9) 1_456 2_666
O42 Y4 C31 87.62(9) 2_666 2_666
O12 Y4 C31 101.98(9) 2_666 2_666
O52 Y4 C31 170.51(10) 2_566 2_666
O32 Y4 C31 25.90(9) 2_666 2_666
O31 Y4 C31 26.77(8) 2_666 2_666
O44 Y2 O23 79.06(9) . .
O44 Y2 O33 86.82(9) . .
O23 Y2 O33 137.03(8) . .
O44 Y2 O1W 89.06(10) . .
O23 Y2 O1W 68.82(9) . .
O33 Y2 O1W 70.60(8) . .
O44 Y2 O31 86.74(9) . .
O23 Y2 O31 145.51(8) . .
O33 Y2 O31 72.24(8) . .
O1W Y2 O31 142.77(8) . .
O44 Y2 O22 162.59(9) . 2_665
O23 Y2 O22 111.45(9) . 2_665
O33 Y2 O22 76.05(9) . 2_665
O1W Y2 O22 82.39(11) . 2_665
O31 Y2 O22 90.92(9) . 2_665
O44 Y2 O11 82.45(8) . .
O23 Y2 O11 73.01(8) . .
O33 Y2 O11 145.11(8) . .
O1W Y2 O11 141.80(8) . .
O31 Y2 O11 74.07(8) . .
O22 Y2 O11 113.48(9) 2_665 .
O44 Y2 O21 144.68(8) . 2_665
O23 Y2 O21 72.17(9) . 2_665
O33 Y2 O21 128.33(8) . 2_665
O1W Y2 O21 98.98(9) . 2_665
O31 Y2 O21 105.62(8) . 2_665
O22 Y2 O21 52.28(8) 2_665 2_665
O11 Y2 O21 69.99(7) . 2_665
O44 Y2 C21 170.00(9) . 2_665
O23 Y2 C21 91.04(9) . 2_665
O33 Y2 C21 101.58(9) . 2_665
O1W Y2 C21 88.66(10) . 2_665
O31 Y2 C21 100.91(9) . 2_665
O22 Y2 C21 25.63(9) 2_665 2_665
O11 Y2 C21 93.38(9) . 2_665
O21 Y2 C21 26.79(8) 2_665 2_665
O13 Y1 O24 112.07(9) . .
O13 Y1 O1 75.66(8) . .
O24 Y1 O1 77.91(8) . .
O13 Y1 O2 77.75(8) . 2_765
O24 Y1 O2 145.81(8) . 2_765
O1 Y1 O2 135.56(8) . 2_765
O13 Y1 O21 142.78(8) . 2_665
O24 Y1 O21 79.14(8) . 2_665
O1 Y1 O21 141.00(8) . 2_665
O2 Y1 O21 75.24(8) 2_765 2_665
O13 Y1 O14 124.28(8) . 2_765
O24 Y1 O14 110.59(9) . 2_765
O1 Y1 O14 80.07(9) . 2_765
O2 Y1 O14 86.44(9) 2_765 2_765
O21 Y1 O14 79.08(8) 2_665 2_765
O13 Y1 O11 76.08(8) . .
O24 Y1 O11 73.99(8) . .
O1 Y1 O11 128.32(9) . .
O2 Y1 O11 77.21(8) 2_765 .
O21 Y1 O11 73.33(8) 2_665 .
O14 Y1 O11 150.68(8) 2_765 .
O13 Y1 O13 72.41(9) . 2_765
O24 Y1 O13 144.88(8) . 2_765
O1 Y1 O13 69.43(8) . 2_765
O2 Y1 O13 68.91(8) 2_765 2_765
O21 Y1 O13 119.39(8) 2_665 2_765
O14 Y1 O13 52.13(7) 2_765 2_765
O11 Y1 O13 137.54(7) . 2_765
O13 Y1 C16 98.85(9) . 2_765
O24 Y1 C16 132.06(9) . 2_765
O1 Y1 C16 75.36(9) . 2_765
O2 Y1 C16 74.35(9) 2_765 2_765
O21 Y1 C16 98.01(9) 2_665 2_765
O14 Y1 C16 25.89(8) 2_765 2_765
O11 Y1 C16 151.53(9) . 2_765
O13 Y1 C16 26.43(8) 2_765 2_765
O43 Y3 O51 89.53(10) . .
O43 Y3 O41 88.47(10) . 2_666
O51 Y3 O41 91.32(10) . 2_666
O43 Y3 O54 171.67(11) . 2_566
O51 Y3 O54 94.89(10) . 2_566
O41 Y3 O54 84.37(10) 2_666 2_566
O43 Y3 O34 92.29(10) . .
O51 Y3 O34 176.29(10) . .
O41 Y3 O34 91.96(10) 2_666 .
O54 Y3 O34 83.71(10) 2_566 .
O43 Y3 O4 100.41(9) . 2_665
O51 Y3 O4 91.29(10) . 2_665
O41 Y3 O4 170.76(10) 2_666 2_665
O54 Y3 O4 86.58(10) 2_566 2_665
O34 Y3 O4 85.20(9) . 2_665
C36 O33 Y2 156.8(2) . .
C26 O24 Y1 135.3(2) . .
C1 O1 Y1 138.1(2) . .
C21 O21 Y1 146.8(2) . 2_665
C21 O21 Y2 91.5(2) . 2_665
Y1 O21 Y2 109.68(9) 2_665 2_665
C16 O13 Y1 162.7(2) . .
C16 O13 Y1 89.70(19) . 2_765
Y1 O13 Y1 107.58(9) . 2_765
C36 O34 Y3 124.7(2) . .
C31 O31 Y2 133.3(2) . .
C31 O31 Y4 88.57(19) . 2_666
Y2 O31 Y4 131.77(10) . 2_666
C51 O51 Y3 157.3(2) . .
C21 C22 C23 114.7(3) . .
C26 O23 Y2 141.3(2) . .
C24 C23 C25 109.2(3) . .
C24 C23 C26 112.1(3) . .
C25 C23 C26 108.1(3) . .
C24 C23 C22 111.1(3) . .
C25 C23 C22 107.5(3) . .
C26 C23 C22 108.6(3) . .
C31 O32 Y4 99.5(2) . 2_666
C56 O53 Y4 147.3(2) . .
C51 O52 Y4 129.9(2) . 2_566
O22 C21 O21 118.4(3) . .
O22 C21 C22 121.8(3) . .
O21 C21 C22 119.8(3) . .
O22 C21 Y2 57.21(19) . 2_665
O21 C21 Y2 61.67(18) . 2_665
C22 C21 Y2 172.0(2) . 2_665
C1 O2 Y1 135.4(2) . 2_765
C6 O3 Y4 155.1(2) . 1_654
O32 C31 O31 119.3(3) . .
O32 C31 C32 118.6(3) . .
O31 C31 C32 122.1(3) . .
O32 C31 Y4 54.60(18) . 2_666
O31 C31 Y4 64.66(18) . 2_666
C32 C31 Y4 173.2(3) . 2_666
C4 C3 C2 111.7(3) . .
C4 C3 C6 112.5(3) . .
C2 C3 C6 110.2(3) . .
C4 C3 C5 108.5(3) . .
C2 C3 C5 108.1(3) . .
C6 C3 C5 105.6(3) . .
C56 C53 C52 109.0(3) . .
C56 C53 C54 112.5(3) . .
C52 C53 C54 112.0(3) . .
C56 C53 C55 106.4(3) . .
C52 C53 C55 108.3(3) . .
C54 C53 C55 108.4(3) . .
C46 O44 Y2 139.7(2) . .
C1 C2 C3 117.1(3) . .
C36 C33 C35 110.1(3) . .
C36 C33 C34 106.9(3) . .
C35 C33 C34 109.9(3) . .
C36 C33 C32 110.4(3) . .
C35 C33 C32 112.2(3) . .
C34 C33 C32 107.3(3) . .
C16 C13 C15 109.2(3) . .
C16 C13 C14 106.4(3) . .
C15 C13 C14 110.4(3) . .
C16 C13 C12 110.2(3) . .
C15 C13 C12 113.1(3) . .
C14 C13 C12 107.4(3) . .
C56 O54 Y3 137.5(3) . 2_566
C46 O43 Y3 173.4(3) . .
O54 C56 O53 122.7(3) . .
O54 C56 C53 119.6(3) . .
O53 C56 C53 117.7(3) . .
O23 C26 O24 124.8(3) . .
O23 C26 C23 115.8(3) . .
O24 C26 C23 119.4(3) . .
C31 C32 C33 111.0(3) . .
C46 C43 C44 107.2(3) . .
C46 C43 C45 111.7(3) . .
C44 C43 C45 108.6(3) . .
C46 C43 C42 109.2(3) . .
C44 C43 C42 108.1(3) . .
C45 C43 C42 111.8(3) . .
C11 C12 C13 115.6(3) . .
C21 O22 Y2 97.2(2) . 2_665
O33 C36 O34 122.7(3) . .
O33 C36 C33 120.0(3) . .
O34 C36 C33 117.3(3) . .
O52 C51 O51 123.0(4) . .
O52 C51 C52 119.6(3) . .
O51 C51 C52 117.4(3) . .
C51 C52 C53 116.3(3) . .
O44 C46 O43 123.0(3) . .
O44 C46 C43 120.1(3) . .
O43 C46 C43 116.9(3) . .
O2 C1 O1 125.6(3) . .
O2 C1 C2 116.1(3) . .
O1 C1 C2 118.2(3) . .
C41 C42 C43 117.7(3) . .
C6 O4 Y3 130.0(2) . 2_665
C16 O14 Y1 97.4(2) . 2_765
O12 C11 O11 123.2(3) . .
O12 C11 C12 117.3(3) . .
O11 C11 C12 119.5(3) . .
O3 C6 O4 122.5(3) . .
O3 C6 C3 117.9(3) . .
O4 C6 C3 119.5(3) . .
O14 C16 O13 119.9(3) . .
O14 C16 C13 121.7(3) . .
O13 C16 C13 118.3(3) . .
O14 C16 Y1 56.72(17) . 2_765
O13 C16 Y1 63.87(17) . 2_765
C13 C16 Y1 167.9(2) . 2_765
C11 O11 Y1 124.3(2) . .
C11 O11 Y2 129.1(2) . .
Y1 O11 Y2 106.65(8) . .
C41 O41 Y3 157.2(3) . 2_666
O41 C41 O42 123.4(4) . .
O41 C41 C42 116.6(3) . .
O42 C41 C42 120.0(3) . .
C41 O42 Y4 144.7(2) . 2_666
C11 O12 Y4 149.7(2) . 2_666

loop_
_geom_bond_atom_site_label_1
_geom_bond_atom_site_label_2
_geom_bond_distance
_geom_bond_site_symmetry_2
Y4 O53 2.234(2) .
Y4 O3 2.246(2) 1_456
Y4 O42 2.247(2) 2_666
Y4 O12 2.254(2) 2_666
Y4 O52 2.291(2) 2_566
Y4 O32 2.328(3) 2_666
Y4 O31 2.547(2) 2_666
Y4 C31 2.817(4) 2_666
Y2 O44 2.251(2) .
Y2 O23 2.317(2) .
Y2 O33 2.325(2) .
Y2 O1W 2.354(2) .
Y2 O31 2.364(2) .
Y2 O22 2.404(3) 2_665
Y2 O11 2.462(2) .
Y2 O21 2.499(2) 2_665
Y2 C21 2.838(4) 2_665
Y1 O13 2.266(2) .
Y1 O24 2.298(2) .
Y1 O1 2.304(2) .
Y1 O2 2.312(2) 2_765
Y1 O21 2.315(2) 2_665
Y1 O14 2.407(2) 2_765
Y1 O11 2.446(2) .
Y1 O13 2.563(2) 2_765
Y1 C16 2.855(3) 2_765
Y3 O43 2.195(2) .
Y3 O51 2.206(3) .
Y3 O41 2.214(3) 2_666
Y3 O54 2.249(2) 2_566
Y3 O34 2.258(2) .
Y3 O4 2.295(2) 2_665
O33 C36 1.255(4) .
O24 C26 1.263(4) .
O1 C1 1.263(4) .
O21 C21 1.279(4) .
O21 Y1 2.315(2) 2_665
O21 Y2 2.499(2) 2_665
O13 C16 1.271(4) .
O13 Y1 2.563(2) 2_765
O34 C36 1.262(4) .
O31 C31 1.269(4) .
O31 Y4 2.547(2) 2_666
O51 C51 1.257(4) .
C22 C21 1.506(5) .
C22 C23 1.552(4) .
O23 C26 1.255(4) .
C23 C24 1.533(5) .
C23 C25 1.534(5) .
C23 C26 1.537(5) .
O32 C31 1.248(4) .
O32 Y4 2.328(3) 2_666
O53 C56 1.255(4) .
O52 C51 1.248(4) .
O52 Y4 2.291(2) 2_566
C21 O22 1.237(4) .
C21 Y2 2.838(4) 2_665
O2 C1 1.259(4) .
O2 Y1 2.312(2) 2_765
O3 C6 1.248(4) .
O3 Y4 2.246(2) 1_654
C31 C32 1.506(5) .
C31 Y4 2.817(4) 2_666
C3 C4 1.525(5) .
C3 C2 1.536(5) .
C3 C6 1.536(5) .
C3 C5 1.545(5) .
C53 C56 1.517(5) .
C53 C52 1.525(5) .
C53 C54 1.534(5) .
C53 C55 1.551(5) .
O44 C46 1.249(4) .
C2 C1 1.517(5) .
C33 C36 1.523(5) .
C33 C35 1.533(5) .
C33 C34 1.535(5) .
C33 C32 1.544(4) .
C13 C16 1.517(5) .
C13 C15 1.530(5) .
C13 C14 1.536(5) .
C13 C12 1.550(4) .
O54 C56 1.253(4) .
O54 Y3 2.249(2) 2_566
O43 C46 1.257(4) .
C43 C46 1.523(5) .
C43 C44 1.535(5) .
C43 C45 1.538(5) .
C43 C42 1.544(5) .
C12 C11 1.508(5) .
O22 Y2 2.404(3) 2_665
C51 C52 1.517(5) .
C42 C41 1.509(5) .
O4 C6 1.262(4) .
O4 Y3 2.295(2) 2_665
O14 C16 1.257(4) .
O14 Y1 2.407(2) 2_765
C11 O12 1.249(4) .
C11 O11 1.282(4) .
C16 Y1 2.855(3) 2_765
O41 C41 1.247(4) .
O41 Y3 2.215(3) 2_666
C41 O42 1.252(4) .
O42 Y4 2.247(2) 2_666
O12 Y4 2.254(2) 2_666
